data_2008851
loop_
_publ_author_name
'Branco, Marcelo Cardoso'
'Gambardella, Maria Teresa do P.'
'Ruggiero, Silvana Guilardi'
'Maltha, Celia Regina A.'
'Stefani, Guglielmo Marconi'
'Pilo-Veloso, Dorila'

_publ_section_title
;
 <i>N</i>-Cyclohexyl-6\a,7\b-dihydroxyvouacapan-17\b-carboxamide
;
_journal_issue 8
_journal_name_full 'Acta Crystallographica Section C'
_journal_page_first 1297
_journal_page_last 1299
_journal_paper_doi 10.1107/S0108270198017466
_journal_volume 55
_journal_year 1999
_chemical_formula_moiety 'C26 H39 N O4'
_chemical_formula_sum 'C26 H39 N O4'
_chemical_formula_weight 429.58
_chemical_name_systematic ' 6\a,7\b-dihydroxy-N-cyclohexyl-vouacapan-17\b-amide'
_space_group_IT_number 5
_symmetry_cell_setting monoclinic
_symmetry_space_group_name_Hall 'C 2y'
_symmetry_space_group_name_H-M 'C 1 2 1'
_cell_angle_alpha 90.00
_cell_angle_beta 106.24800(10)
_cell_angle_gamma 90.00
_cell_formula_units_Z 4
_cell_length_a 29.277(2)
_cell_length_b 8.9805(8)
_cell_length_c 9.8486(6)
_cell_measurement_reflns_used 25
_cell_measurement_temperature 293(2)
_cell_measurement_theta_max 18.36
_cell_measurement_theta_min 9.79
_cell_volume 2486.0(3)
_computing_cell_refinement 'CAD-4 Software'
_computing_data_collection 'CAD-4 Software (Enraf-Nonius, 1989)'
_computing_data_reduction 'XCAD4 (Harms, 1997)'
_computing_molecular_graphics 'ZORTEP and XPMA (Zsolnai, 1994)'
_computing_publication_material SHELXL93
_computing_structure_refinement 'SHELXL93 (Sheldrick, 1993)'
_computing_structure_solution 'SHELXS86 (Sheldrick, 1990)'
_diffrn_ambient_temperature 293(2)
_diffrn_measurement_device 'Enraf-Nonius CAD-4'
_diffrn_measurement_method \w/2\q
_diffrn_radiation_monochromator graphite
_diffrn_radiation_source 'fine-focus sealed tube'
_diffrn_radiation_type MoK\a
_diffrn_radiation_wavelength 0.71073
_diffrn_reflns_av_R_equivalents 0.011
_diffrn_reflns_av_sigmaI/netI 0.026
_diffrn_reflns_limit_h_max 0
_diffrn_reflns_limit_h_min -36
_diffrn_reflns_limit_k_max 0
_diffrn_reflns_limit_k_min -11
_diffrn_reflns_limit_l_max 12
_diffrn_reflns_limit_l_min -11
_diffrn_reflns_number 2743
_diffrn_reflns_theta_max 26.29
_diffrn_reflns_theta_min 2.38
_diffrn_standards_decay_% 0.2
_diffrn_standards_interval_time 120
_diffrn_standards_number 3
_exptl_absorpt_coefficient_mu 0.076
_exptl_absorpt_correction_type none
_exptl_crystal_colour colorless
_exptl_crystal_density_diffrn 1.15
_exptl_crystal_density_method 'not measured'
_exptl_crystal_description prism
_exptl_crystal_F_000 936
_exptl_crystal_size_max 0.50
_exptl_crystal_size_mid 0.30
_exptl_crystal_size_min 0.13
_refine_diff_density_max 0.186
_refine_diff_density_min -0.258
_refine_ls_abs_structure_details 'Flack H D (1983), Acta Cryst. A39, 876-881'
_refine_ls_abs_structure_Flack -0.6(18)
_refine_ls_extinction_method none
_refine_ls_goodness_of_fit_all 1.145
_refine_ls_goodness_of_fit_obs 1.059
_refine_ls_hydrogen_treatment constr
_refine_ls_matrix_type full
_refine_ls_number_parameters 280
_refine_ls_number_reflns 2689
_refine_ls_number_restraints 1
_refine_ls_restrained_S_all 1.145
_refine_ls_restrained_S_obs 1.059
_refine_ls_R_factor_all 0.074
_refine_ls_R_factor_obs 0.047
_refine_ls_shift/esd_max 0.012
_refine_ls_shift/esd_mean 0.001
_refine_ls_structure_factor_coef Fsqd
_refine_ls_weighting_details 'w = 1/[\s^2^(Fo^2^)+(0.0551P)^2^+1.2514P] where P = (Fo^2^+2Fc^2^)/3'
_refine_ls_weighting_scheme calc
_refine_ls_wR_factor_all 0.133
_refine_ls_wR_factor_obs 0.107
_reflns_number_observed 2119
_reflns_number_total 2689
_reflns_observed_criterion I>2\s(I)
_cod_data_source_file sx1054.cif
_cod_data_source_block sx1054
_cod_depositor_comments
;
The following automatic conversions were performed:

'_refine_ls_weighting_scheme' value 'calc w =
1/[\s^2^(Fo^2^)+(0.0551P)^2^+1.2514P] where P = (Fo^2^+2Fc^2^)/3' was
changed to 'calc'. New tag '_refine_ls_weighting_details' was
created. The value of the new tag was set to 'w =
1/[\s^2^(Fo^2^)+(0.0551P)^2^+1.2514P] where P = (Fo^2^+2Fc^2^)/3'.

Automatic conversion script
Id: cif_fix_values 3143 2015-03-26 13:38:13Z robertas 
;
_cod_original_sg_symbol_H-M 'C 2'
_cod_database_code 2008851

loop_
_symmetry_equiv_pos_as_xyz
'x, y, z'
'-x, y, -z'
'x+1/2, y+1/2, z'
'-x+1/2, y+1/2, -z'

loop_
_atom_site_aniso_label
_atom_site_aniso_U_11
_atom_site_aniso_U_22
_atom_site_aniso_U_33
_atom_site_aniso_U_12
_atom_site_aniso_U_13
_atom_site_aniso_U_23
C1 0.050(2) 0.061(3) 0.075(2) -0.013(2) 0.026(2) -0.013(2)
C2 0.052(2) 0.082(3) 0.107(3) -0.021(2) 0.036(2) -0.024(3)
C3 0.042(2) 0.102(4) 0.108(4) 0.003(2) 0.026(2) -0.022(3)
C4 0.046(2) 0.072(3) 0.097(3) 0.011(2) 0.028(2) -0.008(3)
C5 0.038(2) 0.047(2) 0.052(2) 0.0031(15) 0.0118(14) -0.006(2)
C6 0.051(2) 0.033(2) 0.048(2) 0.0042(15) 0.0149(15) -0.0018(14)
C7 0.043(2) 0.034(2) 0.049(2) 0.0012(14) 0.0125(14) 0.0018(14)
C8 0.040(2) 0.030(2) 0.0411(15) 0.0024(13) 0.0156(12) -0.0007(13)
C9 0.043(2) 0.032(2) 0.044(2) -0.0052(13) 0.0138(13) -0.0040(13)
C10 0.040(2) 0.042(2) 0.052(2) -0.0041(15) 0.0183(14) -0.006(2)
C11 0.058(2) 0.034(2) 0.061(2) -0.002(2) 0.025(2) 0.001(2)
C12 0.053(2) 0.029(2) 0.049(2) 0.0058(15) 0.0135(15) -0.0025(14)
C13 0.049(2) 0.038(2) 0.042(2) 0.006(2) 0.0178(14) -0.0006(14)
C14 0.050(2) 0.036(2) 0.041(2) 0.0028(15) 0.0190(14) 0.0033(13)
C15 0.058(2) 0.053(2) 0.051(2) 0.009(2) 0.022(2) -0.001(2)
C16 0.072(2) 0.047(2) 0.052(2) 0.018(2) 0.021(2) -0.006(2)
C17 0.045(2) 0.040(2) 0.044(2) 0.0048(15) 0.0188(14) 0.0030(14)
C18 0.070(3) 0.086(3) 0.118(4) -0.002(3) 0.054(3) -0.039(3)
C19 0.070(3) 0.095(4) 0.167(6) 0.039(3) 0.028(3) 0.003(4)
C20 0.057(2) 0.060(2) 0.051(2) -0.001(2) 0.026(2) 0.001(2)
C21 0.041(2) 0.093(3) 0.057(2) 0.002(2) 0.017(2) 0.018(2)
C22 0.056(2) 0.085(3) 0.082(3) -0.008(2) 0.026(2) 0.015(3)
C23 0.068(3) 0.139(6) 0.098(4) -0.029(4) 0.029(3) 0.024(4)
C24 0.059(3) 0.223(9) 0.103(4) 0.010(4) 0.047(3) 0.043(5)
C25 0.074(4) 0.194(9) 0.135(5) 0.060(5) 0.048(4) 0.035(6)
C26 0.086(3) 0.099(5) 0.122(4) 0.035(4) 0.050(3) 0.027(4)
O1 0.072(2) 0.0332(13) 0.0602(14) 0.0092(12) 0.0196(13) -0.0025(11)
O2 0.080(2) 0.0358(14) 0.065(2) 0.0129(13) 0.0225(14) -0.0057(12)
O3 0.0549(14) 0.0301(13) 0.098(2) -0.0029(11) 0.0279(14) 0.0002(13)
O4 0.0490(13) 0.058(2) 0.0484(13) 0.0004(12) 0.0141(10) 0.0077(12)
N 0.0453(15) 0.073(2) 0.0482(15) -0.004(2) 0.0163(12) 0.013(2)

loop_
_atom_site_label
_atom_site_fract_x
_atom_site_fract_y
_atom_site_fract_z
_atom_site_U_iso_or_equiv
_atom_site_thermal_displace_type
_atom_site_calc_flag
_atom_site_refinement_flags
_atom_site_occupancy
_atom_site_disorder_group
_atom_site_type_symbol
C1 0.90961(13) 0.4969(5) 0.1611(5) 0.0604(10) Uani d . 1 . C
H1A 0.90010(13) 0.5957(5) 0.1242(5) 0.076 Uiso calc R 1 . H
H1B 0.92120(13) 0.5043(5) 0.2633(5) 0.076 Uiso calc R 1 . H
C2 0.9496(2) 0.4418(6) 0.1034(6) 0.0775(14) Uani d . 1 . C
H2A 0.9387(2) 0.4371(6) 0.0010(6) 0.076 Uiso calc R 1 . H
H2B 0.9762(2) 0.5106(6) 0.1296(6) 0.076 Uiso calc R 1 . H
C3 0.96541(14) 0.2910(7) 0.1617(6) 0.083(2) Uani d . 1 . C
H3A 0.97758(14) 0.2989(7) 0.2637(6) 0.076 Uiso calc R 1 . H
H3B 0.99151(14) 0.2593(7) 0.1259(6) 0.076 Uiso calc R 1 . H
C4 0.92673(14) 0.1694(5) 0.1270(5) 0.0701(12) Uani d . 1 . C
C5 0.88201(12) 0.2300(4) 0.1677(4) 0.0459(8) Uani d . 1 . C
H5 0.89150(12) 0.2321(4) 0.2713(4) 0.076 Uiso calc R 1 . H
C6 0.83753(12) 0.1299(4) 0.1264(4) 0.0436(8) Uani d . 1 . C
H6 0.82220(12) 0.1397(4) 0.0247(4) 0.076 Uiso calc R 1 . H
C7 0.80297(11) 0.1795(4) 0.2076(4) 0.0422(8) Uani d . 1 . C
H7 0.81890(11) 0.1682(4) 0.3087(4) 0.076 Uiso calc R 1 . H
C8 0.78679(11) 0.3409(3) 0.1812(3) 0.0361(7) Uani d . 1 . C
H8 0.76784(11) 0.3514(3) 0.0825(3) 0.076 Uiso calc R 1 . H
C9 0.83106(12) 0.4422(4) 0.2070(3) 0.0392(7) Uani d . 1 . C
H9 0.84838(12) 0.4326(4) 0.3073(3) 0.076 Uiso calc R 1 . H
C10 0.86585(11) 0.3930(4) 0.1216(4) 0.0434(7) Uani d . 1 . C
C11 0.81647(13) 0.6086(4) 0.1816(4) 0.0493(8) Uani d . 1 . C
H11A 0.84378(13) 0.6722(4) 0.2207(4) 0.076 Uiso calc R 1 . H
H11B 0.80468(13) 0.6284(4) 0.0810(4) 0.076 Uiso calc R 1 . H
C12 0.77917(12) 0.6394(4) 0.2510(3) 0.0438(8) Uani d . 1 . C
C13 0.75185(12) 0.5443(4) 0.2980(3) 0.0420(7) Uani d . 1 . C
C14 0.75495(12) 0.3778(4) 0.2787(3) 0.0408(7) Uani d . 1 . C
H14 0.76950(12) 0.3333(4) 0.3716(3) 0.076 Uiso calc R 1 . H
C15 0.72244(13) 0.6322(5) 0.3603(4) 0.0528(9) Uani d . 1 . C
H15 0.69975(13) 0.5975(5) 0.4024(4) 0.076 Uiso calc R 1 . H
C16 0.73398(14) 0.7746(5) 0.3460(4) 0.0562(9) Uani d . 1 . C
H16 0.72003(14) 0.8560(5) 0.3770(4) 0.076 Uiso calc R 1 . H
C17 0.70439(11) 0.3199(4) 0.2252(3) 0.0417(7) Uani d . 1 . C
C18 0.9164(2) 0.1218(6) -0.0272(5) 0.086(2) Uani d . 1 . C
H18A 0.9434(4) 0.069(3) -0.0406(8) 0.076 Uiso calc R 1 . H
H18B 0.9102(9) 0.2083(7) -0.0868(6) 0.076 Uiso calc R 1 . H
H18C 0.8891(6) 0.058(2) -0.0512(10) 0.076 Uiso calc R 1 . H
C19 0.9480(2) 0.0346(7) 0.2197(8) 0.112(2) Uani d . 1 . C
H19A 0.9790(4) 0.0134(19) 0.210(2) 0.076 Uiso calc R 1 . H
H19B 0.9278(5) -0.0504(10) 0.1903(18) 0.076 Uiso calc R 1 . H
H19C 0.9505(8) 0.0568(13) 0.3168(8) 0.076 Uiso calc R 1 . H
C20 0.84186(13) 0.4087(5) -0.0374(3) 0.0540(9) Uani d . 1 . C
H20A 0.8120(5) 0.357(3) -0.0615(6) 0.076 Uiso calc R 1 . H
H20B 0.8621(4) 0.367(3) -0.0893(3) 0.076 Uiso calc R 1 . H
H20C 0.8365(8) 0.5122(5) -0.0609(6) 0.076 Uiso calc R 1 . H
C21 0.63695(12) 0.2195(6) 0.3046(4) 0.0627(11) Uani d . 1 . C
H21 0.62166(12) 0.2082(6) 0.2031(4) 0.076 Uiso calc R 1 . H
C22 0.63326(15) 0.0742(6) 0.3763(5) 0.0730(12) Uani d . 1 . C
H22A 0.65067(15) 0.0818(6) 0.4755(5) 0.076 Uiso calc R 1 . H
H22B 0.64808(15) -0.0034(6) 0.3347(5) 0.076 Uiso calc R 1 . H
C23 0.5819(2) 0.0296(9) 0.3641(6) 0.101(2) Uani d . 1 . C
H23A 0.5653(2) 0.0091(9) 0.2660(6) 0.076 Uiso calc R 1 . H
H23B 0.5816(2) -0.0603(9) 0.4184(6) 0.076 Uiso calc R 1 . H
C24 0.5571(2) 0.1517(11) 0.4180(7) 0.124(3) Uani d . 1 . C
H24A 0.5239(2) 0.1248(11) 0.4032(7) 0.076 Uiso calc R 1 . H
H24B 0.5714(2) 0.1636(11) 0.5189(7) 0.076 Uiso calc R 1 . H
C25 0.5599(2) 0.2945(10) 0.3457(8) 0.131(3) Uani d . 1 . C
H25A 0.5444(2) 0.3718(10) 0.3856(8) 0.076 Uiso calc R 1 . H
H25B 0.5430(2) 0.2851(10) 0.2462(8) 0.076 Uiso calc R 1 . H
C26 0.6115(2) 0.3402(7) 0.3606(7) 0.098(2) Uani d . 1 . C
H26A 0.6120(2) 0.4317(7) 0.3086(7) 0.076 Uiso calc R 1 . H
H26B 0.6278(2) 0.3585(7) 0.4594(7) 0.076 Uiso calc R 1 . H
O1 0.76897(10) 0.7838(3) 0.2797(3) 0.0548(7) Uani d . 1 . O
O2 0.84673(10) -0.0239(3) 0.1604(3) 0.0598(7) Uani d . 1 . O
HO2 0.83452(10) -0.0628(3) 0.0754(3) 0.076 Uiso d R 1 . H
O3 0.76168(9) 0.0891(3) 0.1745(3) 0.0598(7) Uani d . 1 . O
HO3 0.77001(9) 0.0043(3) 0.1879(3) 0.076 Uiso d R 1 . H
O4 0.68018(8) 0.3359(3) 0.1030(2) 0.0517(6) Uani d . 1 . O
N 0.68685(10) 0.2588(4) 0.3247(3) 0.0548(8) Uani d . 1 . N
HN 0.70644(10) 0.2415(4) 0.4062(3) 0.076 Uiso calc R 1 . H

loop_
_atom_type_symbol
_atom_type_description
_atom_type_scat_dispersion_real
_atom_type_scat_dispersion_imag
_atom_type_scat_source
C C 0.0033 0.0016 'International Tables Vol C Tables 4.2.6.8 and 6.1.1.4'
O O 0.0106 0.0060 'International Tables Vol C Tables 4.2.6.8 and 6.1.1.4'
N N 0.0061 0.0033 'International Tables Vol C Tables 4.2.6.8 and 6.1.1.4'
H H 0.0000 0.0000 'International Tables Vol C Tables 4.2.6.8 and 6.1.1.4'

loop_
_geom_angle_atom_site_label_1
_geom_angle_atom_site_label_2
_geom_angle_atom_site_label_3
_geom_angle
C2 C1 C10 112.4(3)
C3 C2 C1 109.8(4)
C2 C3 C4 115.4(4)
C18 C4 C19 107.7(4)
C18 C4 C3 110.4(4)
C19 C4 C3 106.0(4)
C18 C4 C5 113.9(3)
C19 C4 C5 110.5(4)
C3 C4 C5 108.1(3)
C6 C5 C10 107.7(2)
C6 C5 C4 115.7(3)
C10 C5 C4 117.1(3)
O2 C6 C7 105.6(3)
O2 C6 C5 114.4(3)
C7 C6 C5 109.1(3)
O3 C7 C6 111.2(3)
O3 C7 C8 107.5(2)
C6 C7 C8 114.2(3)
C7 C8 C9 109.0(2)
C7 C8 C14 108.1(3)
C9 C8 C14 113.3(2)
C8 C9 C10 113.0(2)
C8 C9 C11 111.1(3)
C10 C9 C11 112.2(3)
C20 C10 C1 108.2(3)
C20 C10 C9 110.1(3)
C1 C10 C9 108.3(3)
C20 C10 C5 113.4(3)
C1 C10 C5 109.3(3)
C9 C10 C5 107.4(3)
C12 C11 C9 108.2(3)
C13 C12 O1 110.2(3)
C13 C12 C11 129.5(3)
O1 C12 C11 120.3(3)
C12 C13 C15 106.7(3)
C12 C13 C14 121.7(3)
C15 C13 C14 131.7(3)
C13 C14 C17 107.2(3)
C13 C14 C8 110.9(3)
C17 C14 C8 114.2(3)
C16 C15 C13 106.4(3)
C15 C16 O1 110.7(3)
O4 C17 N 122.1(3)
O4 C17 C14 122.9(3)
N C17 C14 114.9(3)
N C21 C22 110.3(3)
N C21 C26 110.8(4)
C22 C21 C26 110.2(3)
C21 C22 C23 112.9(4)
C24 C23 C22 110.3(5)
C25 C24 C23 111.5(4)
C24 C25 C26 111.8(5)
C21 C26 C25 110.4(5)
C16 O1 C12 106.1(3)
C17 N C21 124.9(3)

loop_
_geom_bond_atom_site_label_1
_geom_bond_atom_site_label_2
_geom_bond_site_symmetry_2
_geom_bond_distance
_geom_bond_publ_flag
C1 C2 . 1.521(6) ?
C1 C10 . 1.544(5) ?
C2 C3 . 1.493(8) ?
C3 C4 . 1.541(7) ?
C4 C18 . 1.524(6) ?
C4 C19 . 1.538(8) ?
C4 C5 . 1.570(5) ?
C5 C6 . 1.541(5) ?
C5 C10 . 1.565(5) ?
C6 O2 . 1.429(4) ?
C6 C7 . 1.521(4) ?
C7 O3 . 1.416(4) ?
C7 C8 . 1.525(4) ?
C8 C9 . 1.545(4) ?
C8 C14 . 1.549(4) ?
C9 C10 . 1.555(4) ?
C9 C11 . 1.556(5) ?
C10 C20 . 1.533(5) ?
C11 C12 . 1.468(5) ?
C12 C13 . 1.338(5) ?
C12 O1 . 1.377(4) ?
C13 C15 . 1.427(5) ?
C13 C14 . 1.514(5) ?
C14 C17 . 1.517(5) ?
C15 C16 . 1.340(6) ?
C16 O1 . 1.363(4) ?
C17 O4 . 1.222(4) ?
C17 N . 1.344(4) ?
C21 N . 1.461(4) ?
C21 C22 . 1.502(7) ?
C21 C26 . 1.504(7) ?
C22 C23 . 1.527(6) ?
C23 C24 . 1.493(10) ?
C24 C25 . 1.481(11) ?
C25 C26 . 1.534(8) ?

loop_
_geom_hbond_atom_site_label_D
_geom_hbond_atom_site_label_H
_geom_hbond_atom_site_label_A
_geom_hbond_site_symmetry_A
_geom_hbond_distance_DH
_geom_hbond_distance_HA
_geom_hbond_distance_DA
_geom_hbond_angle_DHA
O3 HO3 O2 . 0.800(10) 2.350(4) 2.728(4) 109.9(4)
O2 HO2 O4 4_645 0.890(10) 1.92(4) 2.791(3) 169.0(3)
O3 HO3 O1 1_545 0.800(10) 2.18(4) 2.918(4) 153.5(3)

loop_
_geom_torsion_atom_site_label_1
_geom_torsion_atom_site_label_2
_geom_torsion_atom_site_label_3
_geom_torsion_atom_site_label_4
_geom_torsion
C10 C1 C2 C3 -60.0(5)
C1 C2 C3 C4 59.9(5)
C2 C3 C4 C18 74.1(5)
C2 C3 C4 C19 -169.5(5)
C2 C3 C4 C5 -51.0(5)
C18 C4 C5 C6 50.9(5)
C19 C4 C5 C6 -70.5(5)
C3 C4 C5 C6 174.0(4)
C18 C4 C5 C10 -77.9(5)
C19 C4 C5 C10 160.7(4)
C3 C4 C5 C10 45.2(5)
C10 C5 C6 O2 179.3(3)
C4 C5 C6 O2 46.0(4)
C10 C5 C6 C7 -62.7(3)
C4 C5 C6 C7 164.0(3)
O2 C6 C7 O3 -55.8(3)
C5 C6 C7 O3 -179.2(3)
O2 C6 C7 C8 -177.7(3)
C5 C6 C7 C8 58.9(4)
O3 C7 C8 C9 -176.4(2)
C6 C7 C8 C9 -52.5(3)
O3 C7 C8 C14 60.1(3)
C6 C7 C8 C14 -176.0(3)
C7 C8 C9 C10 53.0(3)
C14 C8 C9 C10 173.3(3)
C7 C8 C9 C11 -179.9(3)
C14 C8 C9 C11 -59.6(3)
C2 C1 C10 C20 -70.7(5)
C2 C1 C10 C9 169.9(4)
C2 C1 C10 C5 53.2(4)
C8 C9 C10 C20 64.6(4)
C11 C9 C10 C20 -61.9(4)
C8 C9 C10 C1 -177.3(3)
C11 C9 C10 C1 56.3(4)
C8 C9 C10 C5 -59.4(3)
C11 C9 C10 C5 174.2(3)
C6 C5 C10 C20 -59.1(3)
C4 C5 C10 C20 73.4(4)
C6 C5 C10 C1 -179.9(3)
C4 C5 C10 C1 -47.4(4)
C6 C5 C10 C9 62.8(3)
C4 C5 C10 C9 -164.7(3)
C8 C9 C11 C12 45.2(4)
C10 C9 C11 C12 172.7(3)
C9 C11 C12 C13 -16.3(5)
C9 C11 C12 O1 161.9(3)
O1 C12 C13 C15 0.0(4)
C11 C12 C13 C15 178.4(3)
O1 C12 C13 C14 179.0(3)
C11 C12 C13 C14 -2.6(6)
C12 C13 C14 C17 -133.8(3)
C15 C13 C14 C17 45.0(5)
C12 C13 C14 C8 -8.6(4)
C15 C13 C14 C8 170.2(3)
C7 C8 C14 C13 159.9(3)
C9 C8 C14 C13 39.1(4)
C7 C8 C14 C17 -78.9(3)
C9 C8 C14 C17 160.3(3)
C12 C13 C15 C16 0.3(4)
C14 C13 C15 C16 -178.7(4)
C13 C15 C16 O1 -0.4(4)
C13 C14 C17 O4 76.2(4)
C8 C14 C17 O4 -47.0(5)
C13 C14 C17 N -99.3(4)
C8 C14 C17 N 137.5(3)
N C21 C22 C23 177.8(4)
C26 C21 C22 C23 55.1(6)
C21 C22 C23 C24 -54.7(6)
C22 C23 C24 C25 54.8(7)
C23 C24 C25 C26 -56.9(8)
N C21 C26 C25 -177.2(4)
C22 C21 C26 C25 -54.8(6)
C24 C25 C26 C21 56.7(7)
C15 C16 O1 C12 0.4(4)
C13 C12 O1 C16 -0.2(4)
C11 C12 O1 C16 -178.8(3)
O4 C17 N C21 -6.8(6)
C14 C17 N C21 168.7(4)
C22 C21 N C17 140.3(4)
C26 C21 N C17 -97.4(5)

loop_
_cod_related_entry_id
_cod_related_entry_database
_cod_related_entry_code
1 ChemSpider 21182897
